data_7027230
loop_
_publ_author_name
'Davies, Maxwell K.'
'Durrant, Marcus C.'
'Levason, William'
'Reid, Gillian'
'Richards, Raymond L.'

_publ_contact_author
;
    Dr Gillian Reid
    Department of Chemistry
    University of Southampton
    Highfield
    Southampton
    SO17 1BJ
;
_publ_section_title
;
 Synthesis, spectroscopic and structural studies on transition metal
 carbonyl complexes of cyclic di- and tetra-selenoether ligands
;
_journal_issue 7
_journal_name_full 'Journal of the Chemical Society, Dalton Transactions'
_journal_page_first 1077
_journal_paper_doi 10.1039/a809853k
_journal_year 1999
_chemical_compound_source 'CHCl~3~/hexane solution at -18oC'
_chemical_formula_moiety 'C9 H12 Br Mn O3 Se2 '
_chemical_formula_structural '[MnCl(CO)~3~([8]aneSe~2~)]'
_chemical_formula_sum 'C9 H12 Br Mn O3 Se2'
_chemical_formula_weight 460.95
_space_group_IT_number 19
_symmetry_cell_setting orthorhombic
_symmetry_Int_Tables_number 19
_symmetry_space_group_name_Hall 'P 2ac 2ab'
_symmetry_space_group_name_H-M 'P 21 21 21'
_audit_creation_date 'Tue Jan  5 14:57:50 1999'
_audit_creation_method 'from TEXRAY.INF file'
_cell_angle_alpha 90
_cell_angle_beta 90
_cell_angle_gamma 90
_cell_formula_units_Z 4
_cell_length_a 12.274(1)
_cell_length_b 12.684(1)
_cell_length_c 8.611(1)
_cell_measurement_reflns_used 25
_cell_measurement_temperature 423.2
_cell_measurement_theta_max 42.0
_cell_measurement_theta_min 36.3
_cell_volume 1340.6(2)
_computing_cell_refinement 'MSC/AFC Diffractometer Control'
_computing_data_collection 'MSC/AFC Diffractometer Control'
_computing_data_reduction teXsan
_computing_publication_material teXsan
_computing_structure_refinement teXsan
_computing_structure_solution 'DIRDIF92 (PATTY)'
_diffrn_ambient_temperature 423.2
_diffrn_measurement_device AFC7S
_diffrn_measurement_method 'omega/2-theta scans'
_diffrn_orient_matrix_UB_11 0.02949
_diffrn_orient_matrix_UB_12 -0.04434
_diffrn_orient_matrix_UB_13 0.08633
_diffrn_orient_matrix_UB_21 -0.01618
_diffrn_orient_matrix_UB_22 -0.06510
_diffrn_orient_matrix_UB_23 -0.06131
_diffrn_orient_matrix_UB_31 0.07420
_diffrn_orient_matrix_UB_32 0.00342
_diffrn_orient_matrix_UB_33 -0.04768
_diffrn_radiation_monochromator graphite
_diffrn_radiation_source 'X-ray tube'
_diffrn_radiation_type MoKalpha
_diffrn_radiation_wavelength 0.7107
_diffrn_reflns_av_R_equivalents 0.00
_diffrn_reflns_limit_h_max 14
_diffrn_reflns_limit_h_min 0
_diffrn_reflns_limit_k_max 15
_diffrn_reflns_limit_k_min 0
_diffrn_reflns_limit_l_max 10
_diffrn_reflns_limit_l_min 0
_diffrn_reflns_number 1392
_diffrn_reflns_theta_max 24.98
_diffrn_standards_decay_% -0.83
_diffrn_standards_interval_count 150
_diffrn_standards_number 3
_exptl_absorpt_coefficient_mu 9.266
_exptl_absorpt_correction_T_max 1.000
_exptl_absorpt_correction_T_min 0.887
_exptl_absorpt_correction_type empirical
_exptl_absorpt_process_details psi-scan
_exptl_crystal_colour orange
_exptl_crystal_density_diffrn 2.284
_exptl_crystal_density_meas ?
_exptl_crystal_description rod
_exptl_crystal_F_000 872.00
_exptl_crystal_size_max 0.300
_exptl_crystal_size_mid 0.180
_exptl_crystal_size_min 0.100
_refine_diff_density_max 0.40
_refine_diff_density_min -0.38
_refine_ls_abs_structure_details 'correct configuration'
_refine_ls_abs_structure_Flack -0.0460(69)
_refine_ls_extinction_coef -
_refine_ls_extinction_method none
_refine_ls_goodness_of_fit_obs 1.461
_refine_ls_hydrogen_treatment noref
_refine_ls_matrix_type full
_refine_ls_number_parameters 145
_refine_ls_number_reflns 1231
_refine_ls_number_restraints 0
_refine_ls_R_factor_obs 0.0210
_refine_ls_shift/esd_max 0.0470
_refine_ls_structure_factor_coef F
_refine_ls_weighting_scheme sigma
_refine_ls_wR_factor_obs 0.0223
_reflns_number_observed 1231
_reflns_number_total 1392
_reflns_observed_criterion 2.00
_cod_data_source_file 809853ksup1.cif
_cod_data_source_block mkdmn2
_cod_depositor_comments
;
The following automatic conversions were performed:

'_exptl_crystal_density_meas' value 'not measured' was changed to '?'
- the value is perceived as not measured.

Automatic conversion script
Id: cif_fix_values 3008 2015-01-20 13:52:24Z robertas 
;
_cod_original_sg_symbol_H-M 'P 21 21 21 '
_cod_original_formula_sum 'C9 H12 Br Mn O3 Se2 '
_cod_database_code 7027230

loop_
_symmetry_equiv_pos_as_xyz
'   +x,   +y,   +z'
'1/2-x,   -y,1/2+z'
'1/2+x,1/2-y,   -z'
'   -x,1/2+y,1/2-z'

loop_
_atom_site_aniso_label
_atom_site_aniso_U_11
_atom_site_aniso_U_22
_atom_site_aniso_U_33
_atom_site_aniso_U_12
_atom_site_aniso_U_13
_atom_site_aniso_U_23
Br(1) 0.0262(3) 0.0245(3) 0.0214(3) -0.0087(3) 0.0021(3) 0.0008(3)
Se(1) 0.0211(3) 0.0199(3) 0.0161(3) 0.0024(3) -0.0035(3) -0.0019(3)
Se(2) 0.0217(3) 0.0180(3) 0.0184(3) 0.0027(2) -0.0020(3) -0.0004(3)
Mn(1) 0.0168(4) 0.0160(4) 0.0134(4) -0.0010(4) -0.0002(4) -0.0009(4)
O(1) 0.030(2) 0.037(2) 0.020(2) -0.001(2) -0.006(2) -0.002(2)
O(2) 0.046(3) 0.021(2) 0.024(2) 0.010(2) -0.003(2) -0.005(2)
O(3) 0.029(2) 0.038(2) 0.018(2) -0.007(2) 0.004(2) 0.000(2)
C(1) 0.021(3) 0.026(2) 0.032(3) -0.007(2) -0.005(3) -0.013(3)
C(2) 0.034(3) 0.024(3) 0.031(4) -0.019(3) 0.003(3) -0.004(3)
C(3) 0.038(3) 0.016(3) 0.017(3) -0.012(2) -0.003(3) 0.003(2)
C(4) 0.030(3) 0.024(3) 0.022(2) 0.006(3) 0.008(2) 0.000(3)
C(5) 0.035(3) 0.024(3) 0.017(3) -0.004(2) 0.007(3) 0.000(3)
C(6) 0.032(3) 0.026(3) 0.009(2) -0.001(2) 0.000(2) 0.001(3)
C(7) 0.017(3) 0.019(3) 0.020(3) 0.000(3) -0.001(2) 0.002(3)
C(8) 0.021(3) 0.024(2) 0.013(3) 0.004(2) 0.002(2) -0.004(3)
C(9) 0.016(3) 0.023(3) 0.023(3) -0.005(2) -0.001(2) -0.001(3)

loop_
_atom_site_label
_atom_site_fract_x
_atom_site_fract_y
_atom_site_fract_z
_atom_site_U_iso_or_equiv
_atom_site_thermal_displace_type
Br(1) -0.17160(5) -0.29095(5) 0.08046(7) 0.0240(2) Uij
Se(1) 0.08192(5) -0.17668(4) 0.16163(7) 0.0190(1) Uij
Se(2) -0.10965(5) -0.01720(4) 0.00128(7) 0.0194(1) Uij
Mn(1) -0.03187(6) -0.18974(7) -0.07665(10) 0.0154(2) Uij
O(1) -0.1790(3) -0.2124(3) -0.3474(5) 0.029(1) Uij
O(2) 0.0654(3) -0.3956(3) -0.1543(5) 0.030(1) Uij
O(3) 0.1170(3) -0.0983(3) -0.3080(4) 0.029(1) Uij
C(1) 0.1598(5) -0.0399(4) 0.1662(7) 0.026(1) Uij
C(2) 0.1286(5) 0.0404(4) 0.0435(7) 0.030(2) Uij
C(3) 0.0111(5) 0.0818(4) 0.0417(6) 0.024(1) Uij
C(4) -0.1620(5) -0.0294(4) 0.2150(6) 0.025(1) Uij
C(5) -0.0782(5) -0.0466(4) 0.3449(7) 0.025(2) Uij
C(6) -0.0158(5) -0.1493(4) 0.3400(6) 0.022(1) Uij
C(7) -0.1238(4) -0.2030(4) -0.2391(6) 0.019(1) Uij
C(8) 0.0281(4) -0.3167(4) -0.1226(6) 0.019(1) Uij
C(9) 0.0622(4) -0.1305(4) -0.2091(7) 0.021(2) Uij
H(1) 0.2366 -0.0533 0.1567 0.0321 Uiso
H(2) 0.1468 -0.0064 0.2631 0.0321 Uiso
H(3) 0.1405 0.0041 -0.0570 0.0350 Uiso
H(4) 0.1796 0.0963 0.0473 0.0350 Uiso
H(5) 0.0000 0.1136 0.1432 0.0260 Uiso
H(6) 0.0078 0.1382 -0.0329 0.0260 Uiso
H(7) -0.2119 -0.0852 0.2239 0.0276 Uiso
H(8) -0.2003 0.0359 0.2421 0.0276 Uiso
H(9) -0.1162 -0.0397 0.4421 0.0274 Uiso
H(10) -0.0279 0.0119 0.3381 0.0274 Uiso
H(11) 0.0266 -0.1515 0.4322 0.0210 Uiso
H(12) -0.0691 -0.2036 0.3430 0.0210 Uiso

loop_
_atom_type_symbol
_atom_type_oxidation_number
_atom_type_number_in_cell
_atom_type_scat_dispersion_real
_atom_type_scat_dispersion_imag
_atom_type_scat_source
C 0 36 0.003 0.002 'International Tables'
H 0 48 0.000 0.000 'International Tables'
O 0 12 0.011 0.006 'International Tables'
Mn 0 4 0.337 0.728 'International Tables'
Se 0 8 -0.093 2.226 'International Tables'
Br 0 4 -0.290 2.459 'International Tables'

loop_
_geom_angle_atom_site_label_1
_geom_angle_atom_site_label_2
_geom_angle_atom_site_label_3
_geom_angle
_geom_angle_publ_flag
Mn(1) Se(1) C(1) 110.2(2) yes
Mn(1) Se(1) C(6) 108.1(2) yes
C(1) Se(1) C(6) 97.1(3) yes
Mn(1) Se(2) C(3) 108.7(2) yes
Mn(1) Se(2) C(4) 108.1(2) yes
C(3) Se(2) C(4) 97.5(3) yes
Br(1) Mn(1) Se(1) 88.47(4) yes
Br(1) Mn(1) Se(2) 92.41(4) yes
Br(1) Mn(1) C(7) 86.8(2) yes
Br(1) Mn(1) C(8) 86.6(2) yes
Br(1) Mn(1) C(9) 172.1(2) yes
Se(1) Mn(1) Se(2) 86.23(4) yes
Se(1) Mn(1) C(7) 175.1(2) yes
Se(1) Mn(1) C(8) 90.6(2) yes
Se(1) Mn(1) C(9) 97.8(2) yes
Se(2) Mn(1) C(7) 92.9(2) yes
Se(2) Mn(1) C(8) 176.7(2) yes
Se(2) Mn(1) C(9) 92.9(2) yes
C(7) Mn(1) C(8) 90.1(3) yes
C(7) Mn(1) C(9) 87.0(3) yes
C(8) Mn(1) C(9) 88.4(3) yes
Se(1) C(1) C(2) 116.9(5) yes
C(1) C(2) C(3) 118.3(6) yes
Se(2) C(3) C(2) 119.3(4) yes
Se(2) C(4) C(5) 118.5(5) yes
C(4) C(5) C(6) 116.2(6) yes
Se(1) C(6) C(5) 118.7(5) yes
Mn(1) C(7) O(1) 177.1(6) yes
Mn(1) C(8) O(2) 178.7(6) yes
Mn(1) C(9) O(3) 172.2(6) yes

loop_
_geom_bond_atom_site_label_1
_geom_bond_atom_site_label_2
_geom_bond_distance
_geom_bond_publ_flag
Br(1) Mn(1) 2.534(1) yes
Se(1) Mn(1) 2.488(1) yes
Se(1) C(1) 1.982(6) yes
Se(1) C(6) 1.980(7) yes
Se(2) Mn(1) 2.480(1) yes
Se(2) C(3) 1.974(7) yes
Se(2) C(4) 1.956(7) yes
Mn(1) C(7) 1.805(7) yes
Mn(1) C(8) 1.814(7) yes
Mn(1) C(9) 1.788(7) yes
O(1) C(7) 1.158(8) yes
O(2) C(8) 1.134(8) yes
O(3) C(9) 1.160(8) yes
C(1) C(2) 1.517(10) yes
C(2) C(3) 1.535(10) yes
C(4) C(5) 1.535(10) yes
C(5) C(6) 1.512(9) yes
